data_8100319
loop_
_publ_author_name
'Ibragimov, Bakhtiyar'
'Weber, Edwin'
'Beketovm, Kayrat'
'Makhkamov, Kabul '

_publ_section_title
;
Crystal structure of 2'H,7'H-dispiro[fluorene-9,2'-dibenzo[c,e]oxepine-
7',9"-fluorene], C~38~H~24~O
;
_journal_issue 2
_journal_name_full 'Zeitschrift f\"ur Kristallographie - New Crystal Structures'
_journal_page_first 203
_journal_page_last 204
_journal_volume 218
_journal_year 2003
_chemical_formula_sum 'C38 H24 O'
_chemical_formula_weight 496.57
_space_group_IT_number 14
_symmetry_cell_setting monoclinic
_symmetry_space_group_name_Hall '-P 2yn'
_symmetry_space_group_name_H-M 'P 1 21/n 1'
_cell_angle_alpha 90.00
_cell_angle_beta 109.30(3)
_cell_angle_gamma 90.00
_cell_formula_units_Z 4
_cell_length_a 10.737(2)
_cell_length_b 16.963(3)
_cell_length_c 15.246(3)
_cell_measurement_temperature 293(2)
_cell_volume 2620.7(8)
_diffrn_ambient_temperature 293(2)
_exptl_crystal_density_diffrn 1.259
_cod_original_sg_symbol_H-M 'P 21/n'
_cod_database_code 8100319

loop_
_symmetry_equiv_pos_as_xyz
'x, y, z'
'-x+1/2, y+1/2, -z+1/2'
'-x, -y, -z'
'x-1/2, -y-1/2, z-1/2'

loop_
_atom_site_label
_atom_site_type_symbol
_atom_site_fract_x
_atom_site_fract_y
_atom_site_fract_z
_atom_site_U_iso_or_equiv
_atom_site_adp_type
_atom_site_occupancy
_atom_site_calc_flag
_atom_site_refinement_flags
_atom_site_disorder_assembly
_atom_site_disorder_group
O1 O 0.1094(4) 0.7067(3) 0.5207(3) 0.0489(13) Uani 1 d . . .
C2 C -0.0697(6) 0.7969(4) 0.5339(5) 0.0400(18) Uani 1 d . . .
C20 C -0.0691(7) 0.7401(4) 0.3199(5) 0.0456(19) Uani 1 d . . .
C27 C 0.2246(7) 0.6586(4) 0.4212(4) 0.0388(18) Uani 1 d . . .
C13 C -0.0025(6) 0.6795(4) 0.6211(4) 0.0415(18) Uani 1 d . . .
C38 C 0.2765(7) 0.7824(4) 0.4947(5) 0.0452(19) Uani 1 d . . .
C14 C -0.1169(6) 0.6616(4) 0.4472(4) 0.0390(18) Uani 1 d . . .
C25 C 0.0602(7) 0.7676(4) 0.3616(5) 0.0438(19) Uani 1 d . . .
C15 C -0.1856(7) 0.6007(4) 0.4709(5) 0.055(2) Uani 1 d . . .
H15A H -0.1718 0.5898 0.5352 0.080 Uiso 1 d R . .
C19 C -0.1312(7) 0.6757(4) 0.3540(5) 0.0463(19) Uani 1 d . . .
C1 C -0.0229(7) 0.7117(4) 0.5241(5) 0.0393(18) Uani 1 d . . .
C18 C -0.2147(7) 0.6236(5) 0.2878(5) 0.057(2) Uani 1 d . . .
H18A H -0.2269 0.6327 0.2234 0.080 Uiso 1 d R . .
C24 C 0.1067(8) 0.8272(4) 0.3190(5) 0.062(2) Uani 1 d . . .
H24A H 0.1971 0.8433 0.3453 0.080 Uiso 1 d R . .
C12 C 0.0498(7) 0.6068(5) 0.6564(5) 0.057(2) Uani 1 d . . .
H12A H 0.0810 0.5710 0.6196 0.080 Uiso 1 d R . .
C21 C -0.1499(8) 0.7786(5) 0.2388(5) 0.061(2) Uani 1 d . . .
H21A H -0.2411 0.7633 0.2156 0.080 Uiso 1 d R . .
C26 C 0.1582(7) 0.7301(4) 0.4472(5) 0.0433(18) Uani 1 d . . .
C8 C -0.0332(7) 0.7357(5) 0.6766(5) 0.053(2) Uani 1 d . . .
C37 C 0.2780(8) 0.8550(5) 0.5341(5) 0.062(2) Uani 1 d . . .
H37A H 0.1976 0.8804 0.5329 0.080 Uiso 1 d R . .
C33 C 0.3922(7) 0.7467(5) 0.4965(5) 0.050(2) Uani 1 d . . .
C7 C -0.0756(7) 0.8084(5) 0.6234(5) 0.056(2) Uani 1 d . . .
C28 C 0.1691(8) 0.5905(4) 0.3740(5) 0.055(2) Uani 1 d . . .
H28A H 0.0756 0.5817 0.3551 0.080 Uiso 1 d R . .
C3 C -0.1085(8) 0.8587(5) 0.4713(5) 0.062(2) Uani 1 d . . .
H3A H -0.1021 0.8543 0.4102 0.080 Uiso 1 d R . .
C31 C 0.4429(8) 0.6119(6) 0.4378(6) 0.067(2) Uani 1 d . . .
C32 C 0.3605(7) 0.6692(5) 0.4508(5) 0.048(2) Uani 1 d . . .
C16 C -0.2648(7) 0.5509(5) 0.4043(6) 0.060(2) Uani 1 d . . .
H16A H -0.3144 0.5100 0.4212 0.080 Uiso 1 d R . .
C17 C -0.2812(7) 0.5626(5) 0.3117(6) 0.066(3) Uani 1 d . . .
H17A H -0.3341 0.5262 0.2663 0.080 Uiso 1 d R . .
C29 C 0.2504(10) 0.5325(5) 0.3594(5) 0.065(2) Uani 1 d . . .
H29A H 0.2143 0.4847 0.3273 0.080 Uiso 1 d R . .
C35 C 0.5112(10) 0.8564(6) 0.5774(6) 0.089(3) Uani 1 d . . .
H35A H 0.5910 0.8865 0.6019 0.080 Uiso 1 d R . .
C22 C -0.1038(10) 0.8381(5) 0.2001(6) 0.080(3) Uani 1 d . . .
H22A H -0.1615 0.8624 0.1446 0.080 Uiso 1 d R . .
C9 C -0.0158(9) 0.7178(6) 0.7695(6) 0.080(3) Uani 1 d . . .
H9A H -0.0495 0.7549 0.8037 0.080 Uiso 1 d R . .
C4 C -0.1411(8) 0.9304(5) 0.4999(6) 0.074(3) Uani 1 d . . .
H4A H -0.1812 0.9704 0.4548 0.080 Uiso 1 d R . .
C11 C 0.0671(9) 0.5909(5) 0.7492(6) 0.078(3) Uani 1 d . . .
H11A H 0.0991 0.5400 0.7741 0.080 Uiso 1 d R . .
C23 C 0.0241(11) 0.8636(5) 0.2374(6) 0.080(3) Uani 1 d . . .
H23A H 0.0601 0.9048 0.2099 0.080 Uiso 1 d R . .
C5 C -0.1451(9) 0.9407(5) 0.5883(7) 0.086(3) Uani 1 d . . .
H5A H -0.1621 0.9920 0.6084 0.080 Uiso 1 d R . .
C36 C 0.3971(10) 0.8919(6) 0.5769(6) 0.090(3) Uani 1 d . . .
H36A H 0.4002 0.9432 0.6042 0.080 Uiso 1 d R . .
C30 C 0.3849(11) 0.5439(5) 0.3906(6) 0.075(3) Uani 1 d . . .
H30A H 0.4379 0.5035 0.3766 0.080 Uiso 1 d R . .
C6 C -0.1121(9) 0.8793(5) 0.6500(6) 0.080(3) Uani 1 d . . .
H6A H -0.1109 0.8857 0.7129 0.080 Uiso 1 d R . .
C34 C 0.5143(8) 0.7833(6) 0.5387(6) 0.072(3) Uani 1 d . . .
H34A H 0.5942 0.7546 0.5461 0.080 Uiso 1 d R . .
C10 C 0.0337(10) 0.6456(6) 0.8045(6) 0.089(3) Uani 1 d . . .
H10A H 0.0444 0.6339 0.8682 0.080 Uiso 1 d R . .
H31A H 0.5470 0.6173 0.4403 0.050 Uiso 1 d R . .

loop_
_atom_site_aniso_label
_atom_site_aniso_U_11
_atom_site_aniso_U_22
_atom_site_aniso_U_33
_atom_site_aniso_U_23
_atom_site_aniso_U_13
_atom_site_aniso_U_12
O1 0.038(3) 0.074(4) 0.034(3) 0.011(3) 0.010(2) 0.009(3)
C2 0.032(4) 0.040(5) 0.043(4) -0.007(4) 0.005(4) 0.005(4)
C20 0.054(5) 0.047(5) 0.034(4) 0.001(4) 0.012(4) 0.006(4)
C27 0.049(5) 0.032(4) 0.036(4) 0.011(3) 0.014(4) 0.018(4)
C13 0.030(4) 0.061(5) 0.033(4) 0.000(4) 0.010(3) -0.003(4)
C38 0.050(5) 0.041(5) 0.046(5) -0.004(4) 0.017(4) 0.001(4)
C14 0.034(4) 0.047(5) 0.032(4) -0.005(4) 0.006(3) 0.006(4)
C25 0.050(5) 0.036(5) 0.041(4) 0.001(4) 0.011(4) -0.003(4)
C15 0.047(5) 0.055(5) 0.064(6) 0.003(5) 0.021(5) -0.003(4)
C19 0.046(5) 0.045(5) 0.046(5) -0.007(4) 0.012(4) 0.006(4)
C1 0.044(4) 0.039(4) 0.037(4) -0.009(4) 0.017(3) -0.001(4)
C18 0.053(5) 0.062(6) 0.048(5) -0.009(4) 0.005(4) 0.002(5)
C24 0.065(6) 0.057(6) 0.053(5) 0.012(4) 0.002(4) -0.005(5)
C12 0.069(6) 0.061(6) 0.044(5) 0.003(4) 0.021(4) 0.012(5)
C21 0.061(5) 0.063(6) 0.046(5) 0.005(4) 0.000(4) 0.001(5)
C26 0.049(5) 0.052(5) 0.032(4) 0.002(4) 0.017(4) 0.005(4)
C8 0.051(5) 0.073(6) 0.036(4) -0.013(4) 0.015(4) -0.003(5)
C37 0.065(6) 0.059(6) 0.059(5) -0.014(5) 0.016(5) -0.001(5)
C33 0.039(5) 0.066(6) 0.044(5) 0.002(4) 0.011(4) 0.001(5)
C7 0.057(5) 0.062(6) 0.044(5) -0.011(4) 0.009(4) 0.005(5)
C28 0.073(6) 0.049(5) 0.046(5) -0.001(4) 0.021(5) 0.000(5)
C3 0.069(6) 0.053(6) 0.055(5) -0.004(5) 0.008(5) 0.011(5)
C31 0.051(6) 0.081(7) 0.075(6) 0.002(5) 0.029(5) 0.024(5)
C32 0.046(5) 0.058(5) 0.047(5) 0.010(4) 0.026(4) 0.012(5)
C16 0.046(5) 0.058(6) 0.072(6) -0.011(5) 0.016(5) -0.004(4)
C17 0.052(6) 0.067(6) 0.063(6) -0.025(5) -0.004(5) -0.014(5)
C29 0.087(7) 0.048(6) 0.066(6) -0.009(5) 0.033(5) 0.001(5)
C35 0.051(7) 0.113(9) 0.101(8) -0.031(7) 0.021(6) -0.033(7)
C22 0.109(9) 0.061(6) 0.050(5) 0.007(5) 0.001(6) -0.004(6)
C9 0.104(8) 0.095(8) 0.053(6) -0.003(5) 0.043(6) 0.021(7)
C4 0.088(7) 0.047(6) 0.069(6) -0.011(5) 0.001(5) 0.023(5)
C11 0.105(8) 0.077(7) 0.053(6) 0.012(5) 0.028(6) 0.001(6)
C23 0.118(9) 0.053(6) 0.061(6) 0.021(5) 0.019(6) -0.007(6)
C5 0.101(8) 0.052(6) 0.092(8) -0.029(6) 0.015(7) 0.013(6)
C36 0.080(8) 0.097(8) 0.089(8) -0.032(6) 0.023(6) -0.037(7)
C30 0.097(8) 0.056(6) 0.086(7) -0.010(5) 0.049(6) 0.021(6)
C6 0.106(8) 0.068(6) 0.060(6) -0.028(5) 0.020(6) 0.009(6)
C34 0.041(5) 0.098(8) 0.067(6) -0.004(6) 0.003(5) -0.001(6)
C10 0.125(9) 0.105(9) 0.045(6) 0.012(6) 0.037(6) 0.005(7)

loop_
_geom_bond_atom_site_label_1
_geom_bond_atom_site_label_2
_geom_bond_distance
_geom_bond_site_symmetry_2
_geom_bond_publ_flag
O1 C1 1.441(7) . ?
O1 C26 1.441(7) . ?
C2 C3 1.385(9) . ?
C2 C7 1.401(9) . ?
C2 C1 1.553(8) . ?
C20 C25 1.402(9) . ?
C20 C21 1.414(9) . ?
C20 C19 1.462(9) . ?
C27 C28 1.387(9) . ?
C27 C32 1.389(9) . ?
C27 C26 1.524(8) . ?
C13 C8 1.385(8) . ?
C13 C12 1.387(9) . ?
C13 C1 1.523(8) . ?
C38 C37 1.368(9) . ?
C38 C33 1.375(9) . ?
C38 C26 1.522(9) . ?
C14 C15 1.384(9) . ?
C14 C19 1.399(8) . ?
C14 C1 1.528(8) . ?
C25 C24 1.381(9) . ?
C25 C26 1.519(9) . ?
C15 C16 1.378(9) . ?
C19 C18 1.416(9) . ?
C18 C17 1.373(9) . ?
C24 C23 1.408(10) . ?
C12 C11 1.390(9) . ?
C21 C22 1.344(10) . ?
C8 C9 1.399(9) . ?
C8 C7 1.464(10) . ?
C37 C36 1.379(10) . ?
C33 C34 1.400(10) . ?
C33 C32 1.473(9) . ?
C7 C6 1.367(9) . ?
C28 C29 1.382(9) . ?
C3 C4 1.375(9) . ?
C31 C32 1.373(9) . ?
C31 C30 1.392(10) . ?
C16 C17 1.378(9) . ?
C29 C30 1.377(10) . ?
C35 C36 1.363(11) . ?
C35 C34 1.378(10) . ?
C22 C23 1.371(11) . ?
C9 C10 1.371(10) . ?
C4 C5 1.375(10) . ?
C11 C10 1.378(10) . ?
C5 C6 1.370(10) . ?

loop_
_cod_related_entry_id
_cod_related_entry_database
_cod_related_entry_code
1 ChemSpider 4411051
